data_7708839
loop_
_publ_author_name
'Cheng, Yue'
'Liu, Qi'
'Chen, Zi-Yi'
'Zhang, Yuan-Zhu'

_publ_section_title
;
 A cyanide-bridged Fe-Co pearl-chain-like single-chain magnet containing
 4-coordinate cobalt(II) ions
;
_journal_name_full 'Dalton Transactions'
_journal_paper_doi 10.1039/D1DT02844H
_journal_year 2021
_chemical_formula_moiety 'C42 H60 B2 Cl4 Co3 Fe2 N22 O4, C3 H7 N O'
_chemical_formula_sum 'C45 H67 B2 Cl4 Co3 Fe2 N23 O5'
_chemical_formula_weight 1462.12
_chemical_name_systematic ([(Tp4-Me)Fe(CN)3CoCl2]2Co(DMF)4).1DMF
_space_group_crystal_system triclinic
_space_group_IT_number 2
_space_group_name_Hall '-P 1'
_space_group_name_H-M_alt 'P -1'
_atom_sites_solution_hydrogens geom
_atom_sites_solution_primary iterative
_audit_creation_date 2021-10-20
_audit_creation_method
;
Olex2 1.2
(compiled 2018.05.29 svn.r3508 for OlexSys, GUI svn.r5506)
;
_audit_update_record
;
2021-11-01 deposited with the CCDC.	2021-11-08 downloaded from the CCDC.
;
_cell_angle_alpha 115.446(2)
_cell_angle_beta 108.234(2)
_cell_angle_gamma 98.006(2)
_cell_formula_units_Z 1
_cell_length_a 11.5345(6)
_cell_length_b 13.2546(7)
_cell_length_c 13.4018(7)
_cell_measurement_reflns_used 9777
_cell_measurement_temperature 100(2)
_cell_measurement_theta_max 27.54
_cell_measurement_theta_min 2.82
_cell_volume 1665.37(16)
_computing_cell_refinement 'SAINT V8.38A (?, 2016)'
_computing_data_collection APEX3
_computing_data_reduction 'SAINT V8.38A (?, 2016)'
_computing_molecular_graphics 'Olex2 (Dolomanov et al., 2009)'
_computing_publication_material 'Olex2 (Dolomanov et al., 2009)'
_computing_structure_refinement 'ShelXL (Sheldrick, 2015)'
_computing_structure_solution 'olex2.solve (Bourhis et al., 2015)'
_diffrn_ambient_temperature 99.98
_diffrn_measured_fraction_theta_full 0.998
_diffrn_measured_fraction_theta_max 0.998
_diffrn_measurement_device_type 'Bruker D8-Venture'
_diffrn_measurement_method '\f and \w scans'
_diffrn_radiation_type MoK\a
_diffrn_radiation_wavelength 0.71073
_diffrn_reflns_av_R_equivalents 0.0447
_diffrn_reflns_av_unetI/netI 0.0291
_diffrn_reflns_Laue_measured_fraction_full 0.998
_diffrn_reflns_Laue_measured_fraction_max 0.998
_diffrn_reflns_limit_h_max 14
_diffrn_reflns_limit_h_min -14
_diffrn_reflns_limit_k_max 16
_diffrn_reflns_limit_k_min -16
_diffrn_reflns_limit_l_max 16
_diffrn_reflns_limit_l_min -16
_diffrn_reflns_number 47978
_diffrn_reflns_point_group_measured_fraction_full 0.998
_diffrn_reflns_point_group_measured_fraction_max 0.998
_diffrn_reflns_theta_full 25.242
_diffrn_reflns_theta_max 25.997
_diffrn_reflns_theta_min 2.196
_diffrn_standards_number 0
_exptl_absorpt_coefficient_mu 1.376
_exptl_absorpt_correction_T_max 0.7456
_exptl_absorpt_correction_T_min 0.6645
_exptl_absorpt_correction_type multi-scan
_exptl_absorpt_process_details
;
SADABS-2016/2 (Bruker,2016/2) was used for absorption correction.
wR2(int) was 0.1080 before and 0.0726 after correction.
The Ratio of minimum to maximum transmission is 0.8912.
The \l/2 correction factor is Not present.
;
_exptl_crystal_density_diffrn 1.458
_exptl_crystal_description block
_exptl_crystal_F_000 749
_exptl_crystal_size_max 0.25
_exptl_crystal_size_mid 0.25
_exptl_crystal_size_min 0.2
_refine_diff_density_max 0.696
_refine_diff_density_min -0.839
_refine_diff_density_rms 0.121
_refine_ls_extinction_method none
_refine_ls_goodness_of_fit_ref 1.051
_refine_ls_hydrogen_treatment constr
_refine_ls_matrix_type full
_refine_ls_number_parameters 439
_refine_ls_number_reflns 6533
_refine_ls_number_restraints 78
_refine_ls_restrained_S_all 1.047
_refine_ls_R_factor_all 0.0867
_refine_ls_R_factor_gt 0.0854
_refine_ls_shift/su_max 0.000
_refine_ls_shift/su_mean 0.000
_refine_ls_structure_factor_coef Fsqd
_refine_ls_weighting_details 'w=1/[\s^2^(Fo^2^)+25.0000P] where P=(Fo^2^+2Fc^2^)/3'
_refine_ls_weighting_scheme calc
_refine_ls_wR_factor_gt 0.2045
_refine_ls_wR_factor_ref 0.2051
_reflns_Friedel_coverage 0.000
_reflns_number_gt 6331
_reflns_number_total 6533
_reflns_threshold_expression 'I > 2\s(I)'
_cod_data_source_file d1dt02844h2.cif
_cod_data_source_block 1
_cod_original_cell_volume 1665.37(15)
_cod_database_code 7708839
_shelx_shelxl_version_number 2017/1
_shelx_space_group_comment
;
The symmetry employed for this shelxl refinement is uniquely defined
by the following loop, which should always be used as a source of
symmetry information in preference to the above space-group names.
They are only intended as comments.
;
_shelx_estimated_absorpt_t_max 0.770
_shelx_estimated_absorpt_t_min 0.725
_olex2_refinement_description
;
1. Fixed Uiso
 At 1.2 times of:
  All B(H) groups, All C(H) groups
 At 1.5 times of:
  All C(H,H,H) groups
2. Uiso/Uaniso restraints and constraints
C23 \\sim C24 \\sim N12 \\sim C22 \\sim O3: within 2A with sigma of 0.0051 and
sigma for terminal atoms of 0.0102
C12 \\sim C5 \\sim C4 \\sim C2 \\sim C3 \\sim C8 \\sim C13 \\sim C1 \\sim C14
\\sim C19 \\sim C6 \\sim C7 \\sim C16 \\sim C15 \\sim C10 \\sim C9 \\sim C11
\\sim C20 \\sim C17 \\sim C21 \\sim C18 \\sim C22 \\sim C24 \\sim C23: within
2A with sigma of 0.05 and sigma for terminal atoms of 0.1
3. Others
 Fixed Sof: Co1(0.65) Cl1(0.65) Cl2(0.65) Cl2A(0.35) Co1A(0.35) Cl1A(0.35)
 N12(0.5) O3(0.5) C22(0.5) H22(0.5) C24(0.5) H24A(0.5) H24B(0.5) H24C(0.5)
 C23(0.5) H23A(0.5) H23B(0.5) H23C(0.5)
4.a Ternary CH refined with riding coordinates:
 B1(H1)
4.b Aromatic/amide H refined with riding coordinates:
 C12(H12), C4(H4), C8(H8), C14(H14), C19(H19), C6(H6), C16(H16), C10(H10),
 C22(H22)
4.c Idealised Me refined as rotating group:
 C7(H7A,H7B,H7C), C15(H15A,H15B,H15C), C11(H11A,H11B,H11C), C20(H20A,H20B,
 H20C), C17(H17A,H17B,H17C), C21(H21A,H21B,H21C), C18(H18A,H18B,H18C), C24(H24A,
 H24B,H24C), C23(H23A,H23B,H23C)
;
_olex2_submission_special_instructions 'No special instructions were received'

loop_
_space_group_symop_operation_xyz
'x, y, z'
'-x, -y, -z'

loop_
_atom_site_label
_atom_site_type_symbol
_atom_site_fract_x
_atom_site_fract_y
_atom_site_fract_z
_atom_site_U_iso_or_equiv
_atom_site_adp_type
_atom_site_occupancy
_atom_site_site_symmetry_order
_atom_site_calc_flag
_atom_site_refinement_flags_posn
_atom_site_refinement_flags_adp
_atom_site_refinement_flags_occupancy
_atom_site_disorder_assembly
_atom_site_disorder_group
Fe1 Fe 0.70778(8) 0.66959(7) 0.40324(8) 0.0166(2) Uani 1 1 d . . . . .
Co2 Co 0.500000 1.000000 0.500000 0.0370(4) Uani 1 2 d S T P . .
Co1 Co 0.73867(12) 0.54965(12) 0.70325(12) 0.0217(3) Uani 0.65 1 d . . . A 1
Cl1 Cl 0.8793(3) 0.6572(4) 0.8980(3) 0.0351(7) Uani 0.65 1 d . . . A 1
Cl2 Cl 0.7717(3) 0.3812(2) 0.5933(3) 0.0315(6) Uani 0.65 1 d . . . A 1
N8 N 0.8768(5) 0.7838(4) 0.4668(5) 0.0211(11) Uani 1 1 d . . . . .
N4 N 0.6686(5) 0.6621(4) 0.2462(5) 0.0195(10) Uani 1 1 d . . . . .
N9 N 0.9456(5) 0.7619(5) 0.3988(5) 0.0252(12) Uani 1 1 d . . . . .
N6 N 0.7853(5) 0.5452(5) 0.3544(5) 0.0256(12) Uani 1 1 d . . . . .
N5 N 0.7581(5) 0.6527(5) 0.1987(5) 0.0237(11) Uani 1 1 d . . . . .
N7 N 0.8604(5) 0.5459(5) 0.2939(6) 0.0311(13) Uani 1 1 d . . . . .
O1 O 0.5153(7) 0.9969(6) 0.3483(5) 0.0567(19) Uani 1 1 d . . . . .
Cl2A Cl 0.7243(6) 0.8318(5) 0.9349(5) 0.0446(14) Uani 0.35 1 d . . . A 2
O2 O 0.3184(6) 0.8766(7) 0.3835(6) 0.070(2) Uani 1 1 d . . . . .
N2 N 0.5871(6) 0.8670(6) 0.4736(5) 0.0377(15) Uani 1 1 d . . . . .
C12 C 0.9488(6) 0.8831(5) 0.5730(6) 0.0240(13) Uani 1 1 d . U . . .
H12 H 0.922670 0.918973 0.636967 0.029 Uiso 1 1 calc R . . . .
N1 N 0.7383(6) 0.6567(7) 0.6317(6) 0.0471(19) Uani 1 1 d . . . . .
C5 C 0.5855(7) 0.6571(5) 0.0681(6) 0.0251(13) Uani 1 1 d . U . . .
C4 C 0.5654(6) 0.6648(5) 0.1679(6) 0.0222(13) Uani 1 1 d . U . . .
H4 H 0.488678 0.671022 0.178833 0.027 Uiso 1 1 calc R . . . .
N3 N 0.4436(6) 0.4940(7) 0.3077(6) 0.051(2) Uani 1 1 d . . . . .
N11 N 0.2126(7) 0.7492(6) 0.1841(6) 0.0456(17) Uani 1 1 d . . . . .
C2 C 0.6333(6) 0.7942(6) 0.4498(6) 0.0241(13) Uani 1 1 d . U . . .
C3 C 0.5417(6) 0.5578(7) 0.3410(6) 0.0304(15) Uani 1 1 d . U . . .
N10 N 0.5294(7) 1.0758(7) 0.2337(6) 0.0476(17) Uani 1 1 d . . . . .
C8 C 0.7914(7) 0.4561(6) 0.3768(7) 0.0353(17) Uani 1 1 d . U . . .
H8 H 0.747892 0.434804 0.417888 0.042 Uiso 1 1 calc R . . . .
C13 C 1.0680(6) 0.9262(6) 0.5757(6) 0.0290(15) Uani 1 1 d . U . . .
C1 C 0.7326(6) 0.6696(6) 0.5509(7) 0.0290(15) Uani 1 1 d . U . . .
C14 C 1.0622(6) 0.8484(6) 0.4649(7) 0.0310(15) Uani 1 1 d . U . . .
H14 H 1.128883 0.853774 0.438249 0.037 Uiso 1 1 calc R . . . .
C19 C 0.2923(8) 0.7816(8) 0.2900(8) 0.0406(18) Uani 1 1 d . U . . .
H19 H 0.336373 0.728537 0.299095 0.049 Uiso 1 1 calc R . . . .
C6 C 0.7094(7) 0.6496(6) 0.0924(6) 0.0309(15) Uani 1 1 d . U . . .
H6 H 0.752785 0.643214 0.041302 0.037 Uiso 1 1 calc R . . . .
C7 C 0.4934(9) 0.6551(7) -0.0406(6) 0.042(2) Uani 1 1 d . U . . .
H7A H 0.432284 0.575336 -0.097880 0.063 Uiso 1 1 calc GR . . . .
H7B H 0.541276 0.678369 -0.080308 0.063 Uiso 1 1 calc GR . . . .
H7C H 0.446331 0.710302 -0.014787 0.063 Uiso 1 1 calc GR . . . .
C16 C 0.5352(8) 1.0807(9) 0.3360(7) 0.046(2) Uani 1 1 d . U . . .
H16 H 0.556731 1.156149 0.404372 0.055 Uiso 1 1 calc R . . . .
C15 C 1.1771(7) 1.0356(7) 0.6777(8) 0.0414(19) Uani 1 1 d . U . . .
H15A H 1.147187 1.104411 0.695147 0.062 Uiso 1 1 calc GR . . . .
H15B H 1.248120 1.045338 0.653751 0.062 Uiso 1 1 calc GR . . . .
H15C H 1.207072 1.028292 0.750464 0.062 Uiso 1 1 calc GR . . . .
B1 B 0.8883(7) 0.6491(7) 0.2727(7) 0.0295(17) Uani 1 1 d . . . . .
H1 H 0.947641 0.642704 0.231140 0.035 Uiso 1 1 calc R . . . .
C10 C 0.9124(8) 0.4588(7) 0.2799(8) 0.044(2) Uani 1 1 d . U . . .
H10 H 0.968864 0.441170 0.240915 0.053 Uiso 1 1 calc R . . . .
C9 C 0.8712(8) 0.3998(7) 0.3308(8) 0.047(2) Uani 1 1 d . U . . .
C11 C 0.9076(11) 0.2980(9) 0.3409(10) 0.070(3) Uani 1 1 d . U . . .
H11A H 0.878217 0.285174 0.396912 0.106 Uiso 1 1 calc GR . . . .
H11B H 1.001381 0.316410 0.371680 0.106 Uiso 1 1 calc GR . . . .
H11C H 0.866783 0.226496 0.260555 0.106 Uiso 1 1 calc GR . . . .
C20 C 0.1823(10) 0.6349(10) 0.0789(10) 0.085(4) Uani 1 1 d . U . . .
H20A H 0.229370 0.588047 0.104582 0.127 Uiso 1 1 calc GR . . . .
H20B H 0.207452 0.645960 0.019985 0.127 Uiso 1 1 calc GR . . . .
H20C H 0.089492 0.593717 0.041224 0.127 Uiso 1 1 calc GR . . . .
C17 C 0.4993(12) 0.9656(9) 0.1278(8) 0.067(3) Uani 1 1 d . U . . .
H17A H 0.496441 0.903076 0.148445 0.101 Uiso 1 1 calc GR . . . .
H17B H 0.565534 0.969786 0.097075 0.101 Uiso 1 1 calc GR . . . .
H17C H 0.415293 0.948337 0.065118 0.101 Uiso 1 1 calc GR . . . .
C21 C 0.1459(17) 0.8314(13) 0.1672(13) 0.122(7) Uani 1 1 d . U . . .
H21A H 0.171844 0.902278 0.246118 0.183 Uiso 1 1 calc GR . . . .
H21B H 0.052573 0.793254 0.131166 0.183 Uiso 1 1 calc GR . . . .
H21C H 0.168770 0.853334 0.113081 0.183 Uiso 1 1 calc GR . . . .
C18 C 0.5512(19) 1.1813(11) 0.2227(15) 0.135(8) Uani 1 1 d . U . . .
H18A H 0.469294 1.182068 0.172074 0.203 Uiso 1 1 calc GR . . . .
H18B H 0.611731 1.180769 0.185089 0.203 Uiso 1 1 calc GR . . . .
H18C H 0.587167 1.251743 0.303639 0.203 Uiso 1 1 calc GR . . . .
Co1A Co 0.7159(2) 0.6607(2) 0.7852(2) 0.0214(5) Uani 0.35 1 d . . . A 2
Cl1A Cl 0.8586(6) 0.5833(8) 0.8569(6) 0.0416(14) Uani 0.35 1 d . . . A 2
N12 N 0.9155(17) 0.9793(17) 0.9842(16) 0.064(3) Uani 0.5 1 d . U . B -1
O3 O 0.7386(15) 0.9688(18) 1.0231(15) 0.088(4) Uani 0.5 1 d . U . B -1
C22 C 0.795(2) 0.934(2) 0.958(2) 0.072(4) Uani 0.5 1 d . U . B -1
H22 H 0.744951 0.867224 0.879219 0.087 Uiso 0.5 1 calc R . . B -1
C24 C 0.987(3) 1.066(4) 1.102(3) 0.080(7) Uani 0.5 1 d . U . B -1
H24A H 0.936187 1.115917 1.129716 0.120 Uiso 0.5 1 calc GR . . B -1
H24B H 1.064419 1.113683 1.107318 0.120 Uiso 0.5 1 calc GR . . B -1
H24C H 1.012512 1.030369 1.152476 0.120 Uiso 0.5 1 calc GR . . B -1
C23 C 0.965(3) 0.936(3) 0.894(3) 0.076(6) Uani 0.5 1 d . U . B -1
H23A H 0.894160 0.875776 0.815712 0.113 Uiso 0.5 1 calc GR . . B -1
H23B H 1.029898 0.900669 0.917868 0.113 Uiso 0.5 1 calc GR . . B -1
H23C H 1.003627 1.000827 0.885747 0.113 Uiso 0.5 1 calc GR . . B -1

loop_
_atom_site_aniso_label
_atom_site_aniso_U_11
_atom_site_aniso_U_22
_atom_site_aniso_U_33
_atom_site_aniso_U_23
_atom_site_aniso_U_13
_atom_site_aniso_U_12
Fe1 0.0124(4) 0.0196(4) 0.0240(5) 0.0152(4) 0.0084(3) 0.0066(3)
Co2 0.0485(9) 0.0530(9) 0.0214(7) 0.0176(6) 0.0193(6) 0.0411(8)
Co1 0.0171(6) 0.0297(7) 0.0205(6) 0.0169(6) 0.0064(5) 0.0024(5)
Cl1 0.0241(14) 0.0518(19) 0.0230(14) 0.0214(15) 0.0033(11) 0.0005(15)
Cl2 0.0336(13) 0.0304(13) 0.0401(14) 0.0221(12) 0.0203(12) 0.0103(11)
N8 0.021(3) 0.021(3) 0.028(3) 0.017(2) 0.012(2) 0.008(2)
N4 0.022(3) 0.016(2) 0.024(3) 0.010(2) 0.014(2) 0.008(2)
N9 0.017(3) 0.028(3) 0.031(3) 0.015(2) 0.012(2) 0.003(2)
N6 0.019(3) 0.023(3) 0.033(3) 0.017(2) 0.004(2) 0.009(2)
N5 0.024(3) 0.023(3) 0.026(3) 0.010(2) 0.016(2) 0.007(2)
N7 0.024(3) 0.030(3) 0.039(3) 0.014(3) 0.016(3) 0.016(2)
O1 0.090(5) 0.080(5) 0.040(3) 0.040(3) 0.043(3) 0.069(4)
Cl2A 0.051(3) 0.030(3) 0.029(3) -0.001(2) 0.022(2) -0.010(2)
O2 0.047(4) 0.085(5) 0.045(4) 0.002(4) 0.016(3) 0.039(4)
N2 0.044(4) 0.053(4) 0.023(3) 0.018(3) 0.014(3) 0.034(3)
C12 0.028(3) 0.019(3) 0.025(3) 0.015(3) 0.006(3) 0.008(3)
N1 0.020(3) 0.083(5) 0.048(4) 0.054(4) 0.002(3) -0.002(3)
C5 0.040(4) 0.014(3) 0.017(3) 0.006(2) 0.012(3) 0.004(3)
C4 0.026(3) 0.016(3) 0.027(3) 0.012(3) 0.011(3) 0.008(2)
N3 0.021(3) 0.091(6) 0.038(4) 0.048(4) 0.000(3) -0.013(3)
N11 0.044(4) 0.032(3) 0.045(4) 0.019(3) 0.000(3) 0.011(3)
C2 0.024(3) 0.037(4) 0.020(3) 0.019(3) 0.011(3) 0.016(3)
C3 0.021(3) 0.047(4) 0.029(4) 0.027(3) 0.008(3) 0.007(3)
N10 0.041(4) 0.055(4) 0.037(4) 0.022(3) 0.011(3) 0.002(3)
C8 0.033(4) 0.016(3) 0.039(4) 0.014(3) -0.004(3) 0.006(3)
C13 0.023(3) 0.029(3) 0.035(4) 0.025(3) 0.003(3) 0.001(3)
C1 0.015(3) 0.034(4) 0.039(4) 0.025(3) 0.006(3) 0.003(3)
C14 0.018(3) 0.037(4) 0.046(4) 0.029(3) 0.014(3) 0.002(3)
C19 0.042(4) 0.055(5) 0.046(5) 0.031(4) 0.029(4) 0.031(4)
C6 0.048(4) 0.022(3) 0.022(3) 0.007(3) 0.020(3) 0.009(3)
C7 0.071(6) 0.029(4) 0.020(3) 0.012(3) 0.011(4) 0.018(4)
C16 0.034(4) 0.057(5) 0.032(4) 0.015(4) 0.012(3) 0.007(4)
C15 0.024(4) 0.035(4) 0.047(5) 0.025(4) -0.006(3) -0.004(3)
B1 0.024(4) 0.037(4) 0.035(4) 0.017(4) 0.021(3) 0.014(3)
C10 0.032(4) 0.033(4) 0.055(5) 0.015(4) 0.011(4) 0.021(3)
C9 0.044(5) 0.030(4) 0.049(5) 0.016(4) 0.003(4) 0.022(4)
C11 0.079(7) 0.045(5) 0.073(7) 0.030(5) 0.006(6) 0.041(5)
C20 0.043(6) 0.068(7) 0.061(7) -0.010(6) -0.009(5) 0.013(5)
C17 0.111(9) 0.062(6) 0.035(5) 0.033(5) 0.025(5) 0.033(6)
C21 0.153(15) 0.086(10) 0.086(10) 0.038(8) -0.005(9) 0.074(10)
C18 0.212(19) 0.053(7) 0.117(12) 0.031(8) 0.091(13) -0.035(10)
Co1A 0.0169(11) 0.0297(13) 0.0134(11) 0.0125(10) 0.0033(9) -0.0023(9)
Cl1A 0.023(3) 0.071(5) 0.043(4) 0.041(4) 0.011(3) 0.014(3)
N12 0.063(7) 0.080(7) 0.056(6) 0.036(6) 0.034(6) 0.018(6)
O3 0.058(8) 0.119(10) 0.067(8) 0.032(7) 0.026(6) 0.023(7)
C22 0.062(7) 0.090(8) 0.060(7) 0.032(6) 0.030(6) 0.020(7)
C24 0.070(11) 0.082(10) 0.065(9) 0.020(8) 0.027(10) 0.018(11)
C23 0.075(11) 0.075(10) 0.066(9) 0.030(8) 0.032(10) 0.008(11)

loop_
_atom_type_symbol
_atom_type_description
_atom_type_scat_dispersion_real
_atom_type_scat_dispersion_imag
_atom_type_scat_source
C C 0.0033 0.0016 'International Tables Vol C Tables 4.2.6.8 and 6.1.1.4'
H H 0.0000 0.0000 'International Tables Vol C Tables 4.2.6.8 and 6.1.1.4'
B B 0.0013 0.0007 'International Tables Vol C Tables 4.2.6.8 and 6.1.1.4'
Cl Cl 0.1484 0.1585 'International Tables Vol C Tables 4.2.6.8 and 6.1.1.4'
Co Co 0.3494 0.9721 'International Tables Vol C Tables 4.2.6.8 and 6.1.1.4'
Fe Fe 0.3463 0.8444 'International Tables Vol C Tables 4.2.6.8 and 6.1.1.4'
N N 0.0061 0.0033 'International Tables Vol C Tables 4.2.6.8 and 6.1.1.4'
O O 0.0106 0.0060 'International Tables Vol C Tables 4.2.6.8 and 6.1.1.4'

loop_
_geom_angle_atom_site_label_1
_geom_angle_atom_site_label_2
_geom_angle_atom_site_label_3
_geom_angle
_geom_angle_site_symmetry_1
_geom_angle_site_symmetry_3
_geom_angle_publ_flag
N8 Fe1 N4 88.4(2) . . ?
N6 Fe1 N8 87.9(2) . . ?
N6 Fe1 N4 89.6(2) . . ?
C2 Fe1 N8 91.1(3) . . ?
C2 Fe1 N4 89.3(2) . . ?
C2 Fe1 N6 178.6(3) . . ?
C2 Fe1 C3 88.8(3) . . ?
C3 Fe1 N8 179.8(3) . . ?
C3 Fe1 N4 91.6(2) . . ?
C3 Fe1 N6 92.2(3) . . ?
C1 Fe1 N8 95.9(2) . . ?
C1 Fe1 N4 175.6(2) . . ?
C1 Fe1 N6 91.0(3) . . ?
C1 Fe1 C2 90.1(3) . . ?
C1 Fe1 C3 84.1(3) . . ?
O1 Co2 O1 180.0 2_676 . ?
O1 Co2 N2 88.3(2) 2_676 2_676 ?
O1 Co2 N2 88.3(2) . . ?
O1 Co2 N2 91.7(2) . 2_676 ?
O1 Co2 N2 91.7(2) 2_676 . ?
O2 Co2 O1 87.4(3) 2_676 2_676 ?
O2 Co2 O1 92.6(3) . 2_676 ?
O2 Co2 O1 87.4(3) . . ?
O2 Co2 O1 92.6(3) 2_676 . ?
O2 Co2 O2 180.0 2_676 . ?
O2 Co2 N2 88.4(3) 2_676 . ?
O2 Co2 N2 88.4(3) . 2_676 ?
O2 Co2 N2 91.6(3) . . ?
O2 Co2 N2 91.6(3) 2_676 2_676 ?
N2 Co2 N2 180.0(3) 2_676 . ?
Cl1 Co1 Cl2 115.18(14) . . ?
N1 Co1 Cl1 107.0(2) . . ?
N1 Co1 Cl2 112.5(3) . . ?
N1 Co1 N3 104.5(3) . 2_666 ?
N3 Co1 Cl1 109.7(2) 2_666 . ?
N3 Co1 Cl2 107.4(3) 2_666 . ?
N9 N8 Fe1 118.9(4) . . ?
C12 N8 Fe1 133.1(5) . . ?
C12 N8 N9 107.8(5) . . ?
N5 N4 Fe1 120.0(4) . . ?
C4 N4 Fe1 132.9(4) . . ?
C4 N4 N5 107.1(5) . . ?
N8 N9 C14 108.2(6) . . ?
N8 N9 B1 119.3(5) . . ?
C14 N9 B1 132.4(6) . . ?
N7 N6 Fe1 119.8(4) . . ?
C8 N6 Fe1 133.1(5) . . ?
C8 N6 N7 106.8(6) . . ?
N4 N5 B1 117.7(5) . . ?
C6 N5 N4 108.8(5) . . ?
C6 N5 B1 133.5(6) . . ?
N6 N7 B1 118.6(5) . . ?
C10 N7 N6 109.1(6) . . ?
C10 N7 B1 131.4(7) . . ?
C16 O1 Co2 125.1(6) . . ?
C19 O2 Co2 126.0(5) . . ?
C2 N2 Co2 174.0(6) . . ?
N8 C12 H12 125.1 . . ?
N8 C12 C13 109.9(6) . . ?
C13 C12 H12 125.1 . . ?
C1 N1 Co1 149.3(8) . . ?
C1 N1 Co1A 164.8(7) . . ?
C4 C5 C7 127.6(7) . . ?
C6 C5 C4 103.8(6) . . ?
C6 C5 C7 128.6(6) . . ?
N4 C4 C5 110.8(6) . . ?
N4 C4 H4 124.6 . . ?
C5 C4 H4 124.6 . . ?
Co1 N3 Co1A 43.16(15) 2_666 2_666 ?
C3 N3 Co1 154.1(8) . 2_666 ?
C3 N3 Co1A 162.7(8) . 2_666 ?
C19 N11 C20 123.5(8) . . ?
C19 N11 C21 117.9(8) . . ?
C20 N11 C21 118.5(9) . . ?
N2 C2 Fe1 177.8(6) . . ?
N3 C3 Fe1 177.9(8) . . ?
C16 N10 C17 120.8(8) . . ?
C16 N10 C18 122.2(9) . . ?
C17 N10 C18 116.9(9) . . ?
N6 C8 H8 125.1 . . ?
N6 C8 C9 109.7(8) . . ?
C9 C8 H8 125.1 . . ?
C12 C13 C15 127.2(7) . . ?
C14 C13 C12 104.8(6) . . ?
C14 C13 C15 128.0(7) . . ?
N1 C1 Fe1 172.3(7) . . ?
N9 C14 C13 109.3(6) . . ?
N9 C14 H14 125.4 . . ?
C13 C14 H14 125.4 . . ?
O2 C19 N11 126.0(8) . . ?
O2 C19 H19 117.0 . . ?
N11 C19 H19 117.0 . . ?
N5 C6 C5 109.6(6) . . ?
N5 C6 H6 125.2 . . ?
C5 C6 H6 125.2 . . ?
C5 C7 H7A 109.5 . . ?
C5 C7 H7B 109.5 . . ?
C5 C7 H7C 109.5 . . ?
H7A C7 H7B 109.5 . . ?
H7A C7 H7C 109.5 . . ?
H7B C7 H7C 109.5 . . ?
O1 C16 N10 124.5(9) . . ?
O1 C16 H16 117.7 . . ?
N10 C16 H16 117.7 . . ?
C13 C15 H15A 109.5 . . ?
C13 C15 H15B 109.5 . . ?
C13 C15 H15C 109.5 . . ?
H15A C15 H15B 109.5 . . ?
H15A C15 H15C 109.5 . . ?
H15B C15 H15C 109.5 . . ?
N9 B1 H1 112.0 . . ?
N5 B1 N9 106.8(5) . . ?
N5 B1 H1 112.0 . . ?
N7 B1 N9 106.3(6) . . ?
N7 B1 N5 107.4(6) . . ?
N7 B1 H1 112.0 . . ?
N7 C10 H10 125.5 . . ?
N7 C10 C9 109.1(7) . . ?
C9 C10 H10 125.5 . . ?
C8 C9 C11 126.6(9) . . ?
C10 C9 C8 105.3(7) . . ?
C10 C9 C11 128.1(9) . . ?
C9 C11 H11A 109.5 . . ?
C9 C11 H11B 109.5 . . ?
C9 C11 H11C 109.5 . . ?
H11A C11 H11B 109.5 . . ?
H11A C11 H11C 109.5 . . ?
H11B C11 H11C 109.5 . . ?
N11 C20 H20A 109.5 . . ?
N11 C20 H20B 109.5 . . ?
N11 C20 H20C 109.5 . . ?
H20A C20 H20B 109.5 . . ?
H20A C20 H20C 109.5 . . ?
H20B C20 H20C 109.5 . . ?
N10 C17 H17A 109.5 . . ?
N10 C17 H17B 109.5 . . ?
N10 C17 H17C 109.5 . . ?
H17A C17 H17B 109.5 . . ?
H17A C17 H17C 109.5 . . ?
H17B C17 H17C 109.5 . . ?
N11 C21 H21A 109.5 . . ?
N11 C21 H21B 109.5 . . ?
N11 C21 H21C 109.5 . . ?
H21A C21 H21B 109.5 . . ?
H21A C21 H21C 109.5 . . ?
H21B C21 H21C 109.5 . . ?
N10 C18 H18A 109.5 . . ?
N10 C18 H18B 109.5 . . ?
N10 C18 H18C 109.5 . . ?
H18A C18 H18B 109.5 . . ?
H18A C18 H18C 109.5 . . ?
H18B C18 H18C 109.5 . . ?
N1 Co1A Cl2A 119.3(3) . . ?
N1 Co1A Cl1A 106.4(3) . . ?
N3 Co1A Cl2A 122.3(3) 2_666 . ?
N3 Co1A N1 98.6(3) 2_666 . ?
N3 Co1A Cl1A 95.1(3) 2_666 . ?
Cl1A Co1A Cl2A 111.7(3) . . ?
C22 N12 C24 115(2) . . ?
C22 N12 C23 120(2) . . ?
C24 N12 C23 125(2) . . ?
N12 C22 H22 116.5 . . ?
O3 C22 N12 127(2) . . ?
O3 C22 H22 116.5 . . ?
N12 C24 H24A 109.5 . . ?
N12 C24 H24B 109.5 . . ?
N12 C24 H24C 109.5 . . ?
H24A C24 H24B 109.5 . . ?
H24A C24 H24C 109.5 . . ?
H24B C24 H24C 109.5 . . ?
N12 C23 H23A 109.5 . . ?
N12 C23 H23B 109.5 . . ?
N12 C23 H23C 109.5 . . ?
H23A C23 H23B 109.5 . . ?
H23A C23 H23C 109.5 . . ?
H23B C23 H23C 109.5 . . ?

loop_
_geom_bond_atom_site_label_1
_geom_bond_atom_site_label_2
_geom_bond_distance
_geom_bond_site_symmetry_2
_geom_bond_publ_flag
Fe1 N8 1.962(5) . ?
Fe1 N4 1.963(5) . ?
Fe1 N6 1.949(5) . ?
Fe1 C2 1.923(6) . ?
Fe1 C3 1.926(7) . ?
Fe1 C1 1.908(7) . ?
Co2 O1 2.079(6) 2_676 ?
Co2 O1 2.079(6) . ?
Co2 O2 2.075(7) 2_676 ?
Co2 O2 2.075(7) . ?
Co2 N2 2.103(6) . ?
Co2 N2 2.103(6) 2_676 ?
Co1 Cl1 2.233(3) . ?
Co1 Cl2 2.250(3) . ?
Co1 N1 2.026(6) . ?
Co1 N3 2.042(6) 2_666 ?
N8 N9 1.355(7) . ?
N8 C12 1.339(8) . ?
N4 N5 1.366(7) . ?
N4 C4 1.335(8) . ?
N9 C14 1.364(8) . ?
N9 B1 1.544(10) . ?
N6 N7 1.361(8) . ?
N6 C8 1.343(8) . ?
N5 C6 1.338(9) . ?
N5 B1 1.540(9) . ?
N7 B1 1.523(10) . ?
N7 C10 1.344(9) . ?
O1 C16 1.192(11) . ?
Cl2A Co1A 2.256(6) . ?
O2 C19 1.244(10) . ?
N2 C2 1.141(9) . ?
C12 H12 0.9500 . ?
C12 C13 1.397(9) . ?
N1 C1 1.150(9) . ?
N1 Co1A 2.133(7) . ?
C5 C4 1.393(9) . ?
C5 C6 1.390(10) . ?
C5 C7 1.497(10) . ?
C4 H4 0.9500 . ?
N3 C3 1.135(9) . ?
N3 Co1A 2.112(7) 2_666 ?
N11 C19 1.261(10) . ?
N11 C20 1.454(12) . ?
N11 C21 1.472(12) . ?
N10 C16 1.325(11) . ?
N10 C17 1.427(12) . ?
N10 C18 1.463(14) . ?
C8 H8 0.9500 . ?
C8 C9 1.390(12) . ?
C13 C14 1.370(11) . ?
C13 C15 1.506(10) . ?
C14 H14 0.9500 . ?
C19 H19 0.9500 . ?
C6 H6 0.9500 . ?
C7 H7A 0.9800 . ?
C7 H7B 0.9800 . ?
C7 H7C 0.9800 . ?
C16 H16 0.9500 . ?
C15 H15A 0.9800 . ?
C15 H15B 0.9800 . ?
C15 H15C 0.9800 . ?
B1 H1 1.0000 . ?
C10 H10 0.9500 . ?
C10 C9 1.364(13) . ?
C9 C11 1.516(10) . ?
C11 H11A 0.9800 . ?
C11 H11B 0.9800 . ?
C11 H11C 0.9800 . ?
C20 H20A 0.9800 . ?
C20 H20B 0.9800 . ?
C20 H20C 0.9800 . ?
C17 H17A 0.9800 . ?
C17 H17B 0.9800 . ?
C17 H17C 0.9800 . ?
C21 H21A 0.9800 . ?
C21 H21B 0.9800 . ?
C21 H21C 0.9800 . ?
C18 H18A 0.9800 . ?
C18 H18B 0.9800 . ?
C18 H18C 0.9800 . ?
Co1A Cl1A 2.238(7) . ?
N12 C22 1.31(3) . ?
N12 C24 1.36(4) . ?
N12 C23 1.43(4) . ?
O3 C22 1.22(3) . ?
C22 H22 0.9500 . ?
C24 H24A 0.9800 . ?
C24 H24B 0.9800 . ?
C24 H24C 0.9800 . ?
C23 H23A 0.9800 . ?
C23 H23B 0.9800 . ?
C23 H23C 0.9800 . ?
